data_4072985
loop_
_publ_author_name
'Poverenov, Elena'
'Shimon, Linda J. W.'
'Milstein, David'

_publ_section_title
;
 Quinone Methide Generation Based on acis-(N,N) Platinum Complex
;
_journal_issue 9
_journal_name_full Organometallics
_journal_page_first 2178
_journal_paper_doi 10.1021/om061178i
_journal_volume 26
_journal_year 2007
_chemical_formula_sum 'C35 H43 Br N2 O Pt Si'
_chemical_formula_weight 810.80
_chemical_name_systematic
; 
 ? 
;
_space_group_IT_number 2
_symmetry_cell_setting triclinic
_symmetry_space_group_name_Hall '-P 1'
_symmetry_space_group_name_H-M 'P -1'
_atom_sites_solution_hydrogens geom
_atom_sites_solution_primary direct
_atom_sites_solution_secondary difmap
_audit_creation_method SHELXL-97
_cell_angle_alpha 95.03(3)
_cell_angle_beta 105.03(3)
_cell_angle_gamma 91.20(3)
_cell_formula_units_Z 2
_cell_length_a 10.598(2)
_cell_length_b 12.904(3)
_cell_length_c 13.385(3)
_cell_measurement_reflns_used 7727
_cell_measurement_temperature 120(2)
_cell_measurement_theta_max 27.48
_cell_measurement_theta_min 2.55
_cell_volume 1759.2(7)
_computing_cell_refinement HKL
_computing_data_collection 'Collect package (Bruker Nonius)'
_computing_data_reduction HKL
_computing_structure_refinement 'SHELXL-97 (Sheldrick, 1997)'
_computing_structure_solution 'SHELXS-97 (Sheldrick, 1990)'
_diffrn_ambient_temperature 120(2)
_diffrn_measured_fraction_theta_full 0.991
_diffrn_measured_fraction_theta_max 0.991
_diffrn_measurement_device_type 'Nonius KappaCCD'
_diffrn_measurement_method 'phi and omega scans'
_diffrn_radiation_monochromator graphite
_diffrn_radiation_source 'fine-focus sealed tube'
_diffrn_radiation_type MoK\a
_diffrn_radiation_wavelength 0.71073
_diffrn_reflns_av_R_equivalents 0.0470
_diffrn_reflns_av_sigmaI/netI 0.0258
_diffrn_reflns_limit_h_max 13
_diffrn_reflns_limit_h_min -13
_diffrn_reflns_limit_k_max 16
_diffrn_reflns_limit_k_min -16
_diffrn_reflns_limit_l_max 17
_diffrn_reflns_limit_l_min 0
_diffrn_reflns_number 7996
_diffrn_reflns_theta_full 27.48
_diffrn_reflns_theta_max 27.48
_diffrn_reflns_theta_min 2.60
_exptl_absorpt_coefficient_mu 5.185
_exptl_absorpt_correction_T_max 0.4236
_exptl_absorpt_correction_T_min 0.2308
_exptl_absorpt_correction_type empirical
_exptl_crystal_colour orange
_exptl_crystal_density_diffrn 1.531
_exptl_crystal_density_method 'not measured'
_exptl_crystal_description prism
_exptl_crystal_F_000 804
_exptl_crystal_size_max 0.40
_exptl_crystal_size_mid 0.30
_exptl_crystal_size_min 0.20
_refine_diff_density_max 1.348
_refine_diff_density_min -1.410
_refine_diff_density_rms 0.123
_refine_ls_extinction_method none
_refine_ls_goodness_of_fit_ref 1.068
_refine_ls_hydrogen_treatment riding
_refine_ls_matrix_type full
_refine_ls_number_parameters 379
_refine_ls_number_reflns 7996
_refine_ls_number_restraints 0
_refine_ls_restrained_S_all 1.068
_refine_ls_R_factor_all 0.0296
_refine_ls_R_factor_gt 0.0264
_refine_ls_shift/su_max 0.150
_refine_ls_shift/su_mean 0.001
_refine_ls_structure_factor_coef Fsqd
_refine_ls_weighting_details 'calc w=1/[\s^2^(Fo^2^)+(0.0417P)^2^+2.4724P] where P=(Fo^2^+2Fc^2^)/3'
_refine_ls_weighting_scheme calc
_refine_ls_wR_factor_gt 0.0685
_refine_ls_wR_factor_ref 0.0702
_reflns_number_gt 7414
_reflns_number_total 7996
_reflns_threshold_expression >2sigma(I)
_cod_data_source_file om061178isi20061226_120134.cif
_cod_data_source_block m645a
_cod_depositor_comments
;
The following automatic conversions were performed:

'_symmetry_cell_setting' value 'Triclinic' changed to 'triclinic'
according to /home/saulius/struct/CIF-dictionaries/cif_core.dic
dictionary named 'cif_core.dic' version 2.4.1 from 2010-06-29.

Automatic conversion script
Id: cif_fix_values 1715 2011-07-08 13:25:40Z adriana 
;
_cod_original_sg_symbol_H-M P-1
_cod_database_code 4072985

loop_
_symmetry_equiv_pos_as_xyz
'x, y, z'
'-x, -y, -z'

loop_
_atom_site_label
_atom_site_type_symbol
_atom_site_fract_x
_atom_site_fract_y
_atom_site_fract_z
_atom_site_U_iso_or_equiv
_atom_site_adp_type
_atom_site_occupancy
_atom_site_symmetry_multiplicity
_atom_site_calc_flag
_atom_site_refinement_flags
Pt5 Pt 0.719367(10) -0.078505(8) 0.305739(8) 0.01472(5) Uani 1 1 d .
Br7 Br 0.73102(3) -0.12734(3) 0.49227(3) 0.02527(8) Uani 1 1 d .
C1 C 0.6581(3) -0.2285(2) 0.2468(3) 0.0189(6) Uani 1 1 d .
C2 C 0.9066(3) -0.1254(3) 0.3200(3) 0.0233(7) Uani 1 1 d .
N3 N 0.5296(2) -0.0178(2) 0.30156(19) 0.0132(5) Uani 1 1 d .
C4 C 0.5319(3) 0.0744(2) 0.3471(2) 0.0165(6) Uani 1 1 d .
H4A H 0.4962 0.0689 0.4079 0.020 Uiso 1 1 calc R
H4B H 0.4709 0.1157 0.2987 0.020 Uiso 1 1 calc R
C5 C 0.6566(3) 0.1344(2) 0.3833(2) 0.0163(6) Uani 1 1 d .
C6 C 0.6649(4) 0.2368(3) 0.4252(2) 0.0234(7) Uani 1 1 d .
H6 H 0.5891 0.2704 0.4340 0.028 Uiso 1 1 calc R
C7 C 0.7862(4) 0.2898(3) 0.4541(3) 0.0268(7) Uani 1 1 d .
H7 H 0.7942 0.3607 0.4817 0.032 Uiso 1 1 calc R
C8 C 0.8943(4) 0.2385(3) 0.4424(3) 0.0263(7) Uani 1 1 d .
H8 H 0.9780 0.2736 0.4623 0.032 Uiso 1 1 calc R
C9 C 0.8807(3) 0.1346(3) 0.4010(2) 0.0214(7) Uani 1 1 d .
H9 H 0.9562 0.0996 0.3933 0.026 Uiso 1 1 calc R
N10 N 0.7641(3) 0.0826(2) 0.37176(19) 0.0161(5) Uani 1 1 d .
C11 C 0.7099(3) -0.0474(2) 0.1524(2) 0.0166(6) Uani 1 1 d .
C12 C 0.7593(3) 0.0600(2) 0.1464(2) 0.0139(6) Uani 1 1 d .
C13 C 0.6770(3) 0.1428(2) 0.1340(2) 0.0155(6) Uani 1 1 d .
H13 H 0.5867 0.1292 0.1275 0.019 Uiso 1 1 calc R
C14 C 0.7198(3) 0.2449(2) 0.1306(2) 0.0158(6) Uani 1 1 d .
C15 C 0.8553(3) 0.2648(2) 0.1435(2) 0.0140(6) Uani 1 1 d .
C16 C 0.9414(3) 0.1814(2) 0.1492(2) 0.0144(6) Uani 1 1 d .
C17 C 0.8911(3) 0.0814(2) 0.1520(2) 0.0152(6) Uani 1 1 d .
H17 H 0.9485 0.0254 0.1579 0.018 Uiso 1 1 calc R
C18 C 0.6178(3) 0.3303(2) 0.1081(3) 0.0187(6) Uani 1 1 d .
C19 C 0.4760(3) 0.2848(3) 0.0850(3) 0.0286(8) Uani 1 1 d .
H19A H 0.4636 0.2539 0.1463 0.043 Uiso 1 1 calc R
H19B H 0.4598 0.2311 0.0260 0.043 Uiso 1 1 calc R
H19C H 0.4149 0.3405 0.0680 0.043 Uiso 1 1 calc R
C20 C 0.6355(3) 0.4094(3) 0.2034(3) 0.0242(7) Uani 1 1 d .
H20A H 0.7274 0.4341 0.2279 0.036 Uiso 1 1 calc R
H20B H 0.6099 0.3763 0.2587 0.036 Uiso 1 1 calc R
H20C H 0.5806 0.4685 0.1846 0.036 Uiso 1 1 calc R
C21 C 0.6270(3) 0.3805(3) 0.0095(3) 0.0248(7) Uani 1 1 d .
H21A H 0.5702 0.4398 0.0000 0.037 Uiso 1 1 calc R
H21B H 0.5990 0.3291 -0.0512 0.037 Uiso 1 1 calc R
H21C H 0.7176 0.4046 0.0170 0.037 Uiso 1 1 calc R
O22 O 0.9017(2) 0.36414(17) 0.13682(17) 0.0177(4) Uani 1 1 d .
Si23 Si 0.96319(9) 0.47969(7) 0.19269(7) 0.02117(18) Uani 1 1 d .
C24 C 0.9915(4) 0.4893(3) 0.3366(3) 0.0369(9) Uani 1 1 d .
H24A H 0.9111 0.4676 0.3538 0.055 Uiso 1 1 calc R
H24B H 1.0166 0.5615 0.3655 0.055 Uiso 1 1 calc R
H24C H 1.0618 0.4439 0.3663 0.055 Uiso 1 1 calc R
C25 C 1.1181(3) 0.5093(3) 0.1570(3) 0.0291(8) Uani 1 1 d .
H25A H 1.1760 0.4512 0.1711 0.044 Uiso 1 1 calc R
H25B H 1.1614 0.5729 0.1982 0.044 Uiso 1 1 calc R
H25C H 1.0981 0.5196 0.0829 0.044 Uiso 1 1 calc R
C26 C 0.8519(4) 0.5824(3) 0.1388(3) 0.0302(8) Uani 1 1 d .
H26A H 0.8315 0.5739 0.0627 0.045 Uiso 1 1 calc R
H26B H 0.8947 0.6512 0.1646 0.045 Uiso 1 1 calc R
H26C H 0.7709 0.5763 0.1606 0.045 Uiso 1 1 calc R
C27 C 1.0868(3) 0.1954(2) 0.1487(2) 0.0170(6) Uani 1 1 d .
C28 C 1.1539(3) 0.0914(3) 0.1447(3) 0.0271(8) Uani 1 1 d .
H28A H 1.1047 0.0458 0.0841 0.041 Uiso 1 1 calc R
H28B H 1.1564 0.0580 0.2081 0.041 Uiso 1 1 calc R
H28C H 1.2433 0.1041 0.1394 0.041 Uiso 1 1 calc R
C29 C 1.1641(3) 0.2593(3) 0.2497(3) 0.0256(7) Uani 1 1 d .
H29A H 1.2538 0.2737 0.2460 0.038 Uiso 1 1 calc R
H29B H 1.1656 0.2196 0.3091 0.038 Uiso 1 1 calc R
H29C H 1.1219 0.3251 0.2582 0.038 Uiso 1 1 calc R
C30 C 1.0963(3) 0.2454(3) 0.0506(3) 0.0197(6) Uani 1 1 d .
H30A H 1.0511 0.3110 0.0470 0.030 Uiso 1 1 calc R
H30B H 1.0553 0.1978 -0.0111 0.030 Uiso 1 1 calc R
H30C H 1.1884 0.2591 0.0532 0.030 Uiso 1 1 calc R
C31 C 0.4078(3) -0.0778(2) 0.2696(2) 0.0141(6) Uani 1 1 d .
C32 C 0.3591(3) -0.1147(3) 0.1658(3) 0.0217(7) Uani 1 1 d .
H32 H 0.4062 -0.1013 0.1165 0.026 Uiso 1 1 calc R
C33 C 0.2402(3) -0.1717(3) 0.1349(3) 0.0252(7) Uani 1 1 d .
H33 H 0.2043 -0.1954 0.0637 0.030 Uiso 1 1 calc R
C34 C 0.1746(3) -0.1938(3) 0.2071(3) 0.0249(7) Uani 1 1 d .
H34 H 0.0944 -0.2340 0.1859 0.030 Uiso 1 1 calc R
C35 C 0.2249(3) -0.1576(3) 0.3107(3) 0.0277(8) Uani 1 1 d .
H35 H 0.1788 -0.1727 0.3603 0.033 Uiso 1 1 calc R
C36 C 0.3423(3) -0.0992(3) 0.3426(3) 0.0238(7) Uani 1 1 d .
H36 H 0.3771 -0.0743 0.4136 0.029 Uiso 1 1 calc R
C107 C 0.4042(7) 0.4882(6) 0.4110(5) 0.080(2) Uani 1 1 d .
H107 H 0.3366 0.4808 0.3481 0.096 Uiso 1 1 calc R
C108 C 0.4045(6) 0.4251(4) 0.4829(6) 0.0661(18) Uani 1 1 d .
H108 H 0.3378 0.3717 0.4711 0.079 Uiso 1 1 calc R
C109 C 0.5011(9) 0.5646(5) 0.4263(5) 0.079(2) Uani 1 1 d .
H109 H 0.5019 0.6096 0.3739 0.095 Uiso 1 1 calc R

loop_
_atom_site_aniso_label
_atom_site_aniso_U_11
_atom_site_aniso_U_22
_atom_site_aniso_U_33
_atom_site_aniso_U_23
_atom_site_aniso_U_13
_atom_site_aniso_U_12
Pt5 0.01291(7) 0.01363(7) 0.01826(7) 0.00186(4) 0.00503(4) 0.00155(4)
Br7 0.02876(17) 0.02821(18) 0.02012(16) 0.00811(13) 0.00655(13) 0.00478(14)
C1 0.0232(16) 0.0075(13) 0.0274(16) 0.0009(12) 0.0091(13) 0.0003(11)
C2 0.0089(13) 0.0282(18) 0.0338(18) 0.0037(14) 0.0067(13) 0.0063(12)
N3 0.0117(11) 0.0158(12) 0.0125(11) 0.0015(9) 0.0039(9) 0.0029(9)
C4 0.0187(14) 0.0177(15) 0.0142(14) 0.0043(11) 0.0052(11) 0.0030(12)
C5 0.0191(14) 0.0169(15) 0.0127(13) 0.0016(11) 0.0039(11) 0.0005(12)
C6 0.0321(18) 0.0192(16) 0.0180(15) -0.0003(12) 0.0052(13) 0.0025(14)
C7 0.041(2) 0.0162(16) 0.0187(16) -0.0046(13) 0.0034(14) -0.0068(14)
C8 0.0283(18) 0.0255(18) 0.0218(16) 0.0014(14) 0.0018(13) -0.0103(14)
C9 0.0194(15) 0.0227(17) 0.0201(15) 0.0013(13) 0.0021(12) -0.0064(13)
N10 0.0201(13) 0.0150(13) 0.0131(12) 0.0030(10) 0.0040(10) -0.0017(10)
C11 0.0155(14) 0.0114(14) 0.0229(15) -0.0082(11) 0.0083(12) -0.0018(11)
C12 0.0169(14) 0.0137(14) 0.0117(13) 0.0018(11) 0.0050(11) -0.0013(11)
C13 0.0121(13) 0.0198(15) 0.0155(13) 0.0019(11) 0.0050(11) 0.0019(11)
C14 0.0158(14) 0.0178(15) 0.0131(13) 0.0017(11) 0.0023(11) 0.0044(11)
C15 0.0155(14) 0.0133(14) 0.0133(13) 0.0004(11) 0.0041(11) -0.0004(11)
C16 0.0148(14) 0.0141(14) 0.0149(13) 0.0012(11) 0.0051(11) 0.0007(11)
C17 0.0151(14) 0.0150(14) 0.0171(14) 0.0039(11) 0.0060(11) 0.0040(11)
C18 0.0155(14) 0.0168(15) 0.0257(16) 0.0028(12) 0.0080(12) 0.0074(12)
C19 0.0146(15) 0.0266(18) 0.044(2) 0.0045(16) 0.0061(14) 0.0074(13)
C20 0.0283(17) 0.0210(17) 0.0282(17) 0.0043(14) 0.0147(14) 0.0088(14)
C21 0.0275(17) 0.0223(17) 0.0243(16) 0.0051(13) 0.0044(13) 0.0129(14)
O22 0.0192(11) 0.0115(10) 0.0229(11) 0.0036(9) 0.0056(9) 0.0005(8)
Si23 0.0258(5) 0.0139(4) 0.0252(4) -0.0011(3) 0.0103(4) -0.0024(3)
C24 0.042(2) 0.038(2) 0.0281(19) -0.0052(17) 0.0088(17) -0.0051(18)
C25 0.0248(17) 0.0204(17) 0.044(2) 0.0019(15) 0.0143(16) -0.0056(14)
C26 0.036(2) 0.0140(16) 0.047(2) 0.0041(15) 0.0224(17) 0.0039(14)
C27 0.0117(13) 0.0179(15) 0.0225(15) 0.0060(12) 0.0051(11) 0.0009(11)
C28 0.0164(15) 0.0246(18) 0.046(2) 0.0137(16) 0.0140(15) 0.0066(13)
C29 0.0167(15) 0.0302(19) 0.0263(17) 0.0090(14) -0.0027(13) -0.0049(13)
C30 0.0149(14) 0.0225(16) 0.0241(16) 0.0076(13) 0.0076(12) 0.0024(12)
C31 0.0104(13) 0.0133(14) 0.0193(14) 0.0021(11) 0.0047(11) 0.0025(11)
C32 0.0156(15) 0.0297(18) 0.0202(15) -0.0056(13) 0.0077(12) 0.0026(13)
C33 0.0192(16) 0.0298(19) 0.0231(16) -0.0098(14) 0.0029(13) 0.0035(14)
C34 0.0132(14) 0.0203(17) 0.039(2) 0.0027(14) 0.0029(13) -0.0003(12)
C35 0.0156(15) 0.039(2) 0.0316(18) 0.0134(16) 0.0083(14) -0.0022(14)
C36 0.0194(15) 0.0333(19) 0.0188(15) 0.0062(14) 0.0040(12) -0.0008(14)
C107 0.061(4) 0.092(5) 0.060(4) -0.015(4) -0.024(3) 0.013(4)
C108 0.049(3) 0.043(3) 0.109(5) -0.025(3) 0.037(3) -0.016(2)
C109 0.133(7) 0.056(4) 0.068(4) 0.024(3) 0.054(4) 0.033(4)

loop_
_atom_type_symbol
_atom_type_description
_atom_type_scat_dispersion_real
_atom_type_scat_dispersion_imag
_atom_type_scat_source
Br Br -0.2901 2.4595 'International Tables Vol C Tables 4.2.6.8 and 6.1.1.4'
O O 0.0106 0.0060 'International Tables Vol C Tables 4.2.6.8 and 6.1.1.4'
Si Si 0.0817 0.0704 'International Tables Vol C Tables 4.2.6.8 and 6.1.1.4'
Pt Pt -1.7033 8.3905 'International Tables Vol C Tables 4.2.6.8 and 6.1.1.4'
C C 0.0033 0.0016 'International Tables Vol C Tables 4.2.6.8 and 6.1.1.4'
N N 0.0061 0.0033 'International Tables Vol C Tables 4.2.6.8 and 6.1.1.4'
H H 0.0000 0.0000 'International Tables Vol C Tables 4.2.6.8 and 6.1.1.4'

loop_
_geom_angle_atom_site_label_1
_geom_angle_atom_site_label_2
_geom_angle_atom_site_label_3
_geom_angle
_geom_angle_site_symmetry_1
_geom_angle_site_symmetry_3
C1 Pt5 C2 86.82(14) . .
C1 Pt5 C11 87.03(13) . .
C2 Pt5 C11 88.76(13) . .
C1 Pt5 N3 97.95(12) . .
C2 Pt5 N3 174.80(11) . .
C11 Pt5 N3 93.53(11) . .
C1 Pt5 N10 173.88(11) . .
C2 Pt5 N10 98.94(13) . .
C11 Pt5 N10 95.12(11) . .
N3 Pt5 N10 76.22(10) . .
C1 Pt5 Br7 90.10(10) . .
C2 Pt5 Br7 90.18(11) . .
C11 Pt5 Br7 176.99(8) . .
N3 Pt5 Br7 87.76(7) . .
N10 Pt5 Br7 87.83(7) . .
C4 N3 C31 118.8(3) . .
C4 N3 Pt5 115.1(2) . .
C31 N3 Pt5 125.12(19) . .
N3 C4 C5 119.0(3) . .
N3 C4 H4A 107.6 . .
C5 C4 H4A 107.6 . .
N3 C4 H4B 107.6 . .
C5 C4 H4B 107.6 . .
H4A C4 H4B 107.0 . .
N10 C5 C6 122.3(3) . .
N10 C5 C4 115.5(3) . .
C6 C5 C4 122.2(3) . .
C5 C6 C7 118.8(3) . .
C5 C6 H6 120.6 . .
C7 C6 H6 120.6 . .
C8 C7 C6 119.2(3) . .
C8 C7 H7 120.4 . .
C6 C7 H7 120.4 . .
C7 C8 C9 119.7(3) . .
C7 C8 H8 120.2 . .
C9 C8 H8 120.2 . .
N10 C9 C8 121.8(3) . .
N10 C9 H9 119.1 . .
C8 C9 H9 119.1 . .
C9 N10 C5 118.2(3) . .
C9 N10 Pt5 128.3(2) . .
C5 N10 Pt5 113.5(2) . .
C12 C11 Pt5 112.5(2) . .
C13 C12 C17 117.2(3) . .
C13 C12 C11 121.7(3) . .
C17 C12 C11 121.1(3) . .
C12 C13 C14 123.5(3) . .
C12 C13 H13 118.2 . .
C14 C13 H13 118.2 . .
C13 C14 C15 117.7(3) . .
C13 C14 C18 119.2(3) . .
C15 C14 C18 123.0(3) . .
O22 C15 C14 119.8(3) . .
O22 C15 C16 119.1(3) . .
C14 C15 C16 120.5(3) . .
C17 C16 C15 118.0(3) . .
C17 C16 C27 118.5(3) . .
C15 C16 C27 123.4(3) . .
C16 C17 C12 122.7(3) . .
C16 C17 H17 118.6 . .
C12 C17 H17 118.6 . .
C20 C18 C21 113.1(3) . .
C20 C18 C19 105.6(3) . .
C21 C18 C19 105.9(3) . .
C20 C18 C14 110.5(3) . .
C21 C18 C14 109.5(2) . .
C19 C18 C14 112.1(3) . .
C18 C19 H19A 109.5 . .
C18 C19 H19B 109.5 . .
H19A C19 H19B 109.5 . .
C18 C19 H19C 109.5 . .
H19A C19 H19C 109.5 . .
H19B C19 H19C 109.5 . .
C18 C20 H20A 109.5 . .
C18 C20 H20B 109.5 . .
H20A C20 H20B 109.5 . .
C18 C20 H20C 109.5 . .
H20A C20 H20C 109.5 . .
H20B C20 H20C 109.5 . .
C18 C21 H21A 109.5 . .
C18 C21 H21B 109.5 . .
H21A C21 H21B 109.5 . .
C18 C21 H21C 109.5 . .
H21A C21 H21C 109.5 . .
H21B C21 H21C 109.5 . .
C15 O22 Si23 150.3(2) . .
O22 Si23 C26 109.93(16) . .
O22 Si23 C24 112.32(17) . .
C26 Si23 C24 109.47(19) . .
O22 Si23 C25 109.47(15) . .
C26 Si23 C25 104.66(17) . .
C24 Si23 C25 110.71(19) . .
Si23 C24 H24A 109.5 . .
Si23 C24 H24B 109.5 . .
H24A C24 H24B 109.5 . .
Si23 C24 H24C 109.5 . .
H24A C24 H24C 109.5 . .
H24B C24 H24C 109.5 . .
Si23 C25 H25A 109.5 . .
Si23 C25 H25B 109.5 . .
H25A C25 H25B 109.5 . .
Si23 C25 H25C 109.5 . .
H25A C25 H25C 109.5 . .
H25B C25 H25C 109.5 . .
Si23 C26 H26A 109.5 . .
Si23 C26 H26B 109.5 . .
H26A C26 H26B 109.5 . .
Si23 C26 H26C 109.5 . .
H26A C26 H26C 109.5 . .
H26B C26 H26C 109.5 . .
C28 C27 C30 105.7(3) . .
C28 C27 C29 106.2(3) . .
C30 C27 C29 112.6(3) . .
C28 C27 C16 112.6(3) . .
C30 C27 C16 109.8(2) . .
C29 C27 C16 109.9(3) . .
C27 C28 H28A 109.5 . .
C27 C28 H28B 109.5 . .
H28A C28 H28B 109.5 . .
C27 C28 H28C 109.5 . .
H28A C28 H28C 109.5 . .
H28B C28 H28C 109.5 . .
C27 C29 H29A 109.5 . .
C27 C29 H29B 109.5 . .
H29A C29 H29B 109.5 . .
C27 C29 H29C 109.5 . .
H29A C29 H29C 109.5 . .
H29B C29 H29C 109.5 . .
C27 C30 H30A 109.5 . .
C27 C30 H30B 109.5 . .
H30A C30 H30B 109.5 . .
C27 C30 H30C 109.5 . .
H30A C30 H30C 109.5 . .
H30B C30 H30C 109.5 . .
C36 C31 C32 121.1(3) . .
C36 C31 N3 119.6(3) . .
C32 C31 N3 119.3(3) . .
C31 C32 C33 119.1(3) . .
C31 C32 H32 120.4 . .
C33 C32 H32 120.4 . .
C34 C33 C32 120.2(3) . .
C34 C33 H33 119.9 . .
C32 C33 H33 119.9 . .
C33 C34 C35 120.2(3) . .
C33 C34 H34 119.9 . .
C35 C34 H34 119.9 . .
C34 C35 C36 120.3(3) . .
C34 C35 H35 119.8 . .
C36 C35 H35 119.8 . .
C31 C36 C35 119.0(3) . .
C31 C36 H36 120.5 . .
C35 C36 H36 120.5 . .
C108 C107 C109 120.3(6) . .
C108 C107 H107 119.8 . .
C109 C107 H107 119.8 . .
C107 C108 C109 120.7(6) . 2_666
C107 C108 H108 119.7 . .
C109 C108 H108 119.7 2_666 .
C108 C109 C107 119.0(6) 2_666 .
C108 C109 H109 120.5 2_666 .
C107 C109 H109 120.5 . .

loop_
_geom_bond_atom_site_label_1
_geom_bond_atom_site_label_2
_geom_bond_distance
_geom_bond_site_symmetry_2
Pt5 C1 2.051(3) .
Pt5 C2 2.053(3) .
Pt5 C11 2.103(3) .
Pt5 N3 2.163(2) .
Pt5 N10 2.178(3) .
Pt5 Br7 2.6010(7) .
N3 C4 1.286(4) .
N3 C31 1.435(4) .
C4 C5 1.462(4) .
C4 H4A 0.9900 .
C4 H4B 0.9900 .
C5 N10 1.369(4) .
C5 C6 1.382(5) .
C6 C7 1.388(5) .
C6 H6 0.9500 .
C7 C8 1.372(5) .
C7 H7 0.9500 .
C8 C9 1.396(5) .
C8 H8 0.9500 .
C9 N10 1.341(4) .
C9 H9 0.9500 .
C11 C12 1.487(4) .
C12 C13 1.388(4) .
C12 C17 1.400(4) .
C13 C14 1.392(4) .
C13 H13 0.9500 .
C14 C15 1.416(4) .
C14 C18 1.553(4) .
C15 O22 1.382(4) .
C15 C16 1.420(4) .
C16 C17 1.393(4) .
C16 C27 1.549(4) .
C17 H17 0.9500 .
C18 C20 1.532(5) .
C18 C21 1.545(5) .
C18 C19 1.545(5) .
C19 H19A 0.9800 .
C19 H19B 0.9800 .
C19 H19C 0.9800 .
C20 H20A 0.9800 .
C20 H20B 0.9800 .
C20 H20C 0.9800 .
C21 H21A 0.9800 .
C21 H21B 0.9800 .
C21 H21C 0.9800 .
O22 Si23 1.649(2) .
Si23 C26 1.860(4) .
Si23 C24 1.864(4) .
Si23 C25 1.866(4) .
C24 H24A 0.9800 .
C24 H24B 0.9800 .
C24 H24C 0.9800 .
C25 H25A 0.9800 .
C25 H25B 0.9800 .
C25 H25C 0.9800 .
C26 H26A 0.9800 .
C26 H26B 0.9800 .
C26 H26C 0.9800 .
C27 C28 1.535(4) .
C27 C30 1.539(4) .
C27 C29 1.542(5) .
C28 H28A 0.9800 .
C28 H28B 0.9800 .
C28 H28C 0.9800 .
C29 H29A 0.9800 .
C29 H29B 0.9800 .
C29 H29C 0.9800 .
C30 H30A 0.9800 .
C30 H30B 0.9800 .
C30 H30C 0.9800 .
C31 C36 1.380(4) .
C31 C32 1.388(4) .
C32 C33 1.392(5) .
C32 H32 0.9500 .
C33 C34 1.374(5) .
C33 H33 0.9500 .
C34 C35 1.385(5) .
C34 H34 0.9500 .
C35 C36 1.388(5) .
C35 H35 0.9500 .
C36 H36 0.9500 .
C107 C108 1.313(10) .
C107 C109 1.372(10) .
C107 H107 0.9500 .
C108 C109 1.353(10) 2_666
C108 H108 0.9500 .
C109 C108 1.353(10) 2_666
C109 H109 0.9500 .
